data_2223419
loop_
_publ_author_name
'Zhang, Guo-Ying'
'Zhang, Xin'
'Xu, Hai-Zhen'

_publ_section_title
<i>catena</i>-Poly[[diaqua(1,2,3-benzothiadiazole-7-carboxylato-\k<i>O</i>)copper(II)]-\m-1,2,3-benzothiadiazole-7-carboxylato-\k^2^<i>N</i>^2^:<i>O</i>]
_journal_coeditor_code HK2737
_journal_issue 10
_journal_name_full 'Acta Crystallographica Section E'
_journal_page_first m1181
_journal_page_last m1182
_journal_paper_doi 10.1107/S1600536809032036
_journal_volume 65
_journal_year 2009
_chemical_formula_iupac '[Cu (C7 H3 N2 O2 S)2 (H2 O)2]'
_chemical_formula_moiety 'C14 H10 Cu N4 O6 S2'
_chemical_formula_sum 'C14 H10 Cu N4 O6 S2'
_chemical_formula_weight 457.95
_chemical_name_systematic
;
<i>catena</i>-Poly[[diaqua(1,2,3-benzothiadiazole-7-carboxylato-
\k<i>O</i>)copper(II)]-\m-1,2,3-benzothiadiazole-7-carboxylato-
\k^2^<i>N</i>^2^:<i>O</i>]
;
_space_group_IT_number 2
_symmetry_cell_setting triclinic
_symmetry_space_group_name_Hall '-P 1'
_symmetry_space_group_name_H-M 'P -1'
_atom_sites_solution_hydrogens geom
_atom_sites_solution_primary direct
_atom_sites_solution_secondary difmap
_audit_creation_method SHELXL-97
_cell_angle_alpha 86.62(3)
_cell_angle_beta 70.00(3)
_cell_angle_gamma 76.69(3)
_cell_formula_units_Z 2
_cell_length_a 9.0061(18)
_cell_length_b 9.4989(19)
_cell_length_c 11.274(2)
_cell_measurement_reflns_used 8567
_cell_measurement_temperature 294(2)
_cell_measurement_theta_max 27.4850
_cell_measurement_theta_min 3.0318
_cell_volume 881.8(4)
_computing_cell_refinement 'CrystalClear (Rigaku/MSC, 2005)'
_computing_data_collection 'CrystalClear (Rigaku/MSC, 2005)'
_computing_data_reduction 'CrystalClear (Rigaku/MSC, 2005)'
_computing_molecular_graphics 'SHELXTL (Sheldrick, 2008)'
_computing_publication_material 'SHELXTL (Sheldrick, 2008)'
_computing_structure_refinement 'SHELXL97 (Sheldrick, 2008)'
_computing_structure_solution 'SHELXS97 (Sheldrick, 2008)'
_diffrn_ambient_temperature 294(2)
_diffrn_measured_fraction_theta_full 0.997
_diffrn_measured_fraction_theta_max 0.997
_diffrn_measurement_device_type 'Rigaku R-AXIS RAPID-S'
_diffrn_measurement_method \w
_diffrn_radiation_monochromator graphite
_diffrn_radiation_source 'fine-focus sealed tube'
_diffrn_radiation_type MoK\a
_diffrn_radiation_wavelength 0.71073
_diffrn_reflns_av_R_equivalents 0.0273
_diffrn_reflns_av_sigmaI/netI 0.0314
_diffrn_reflns_limit_h_max 10
_diffrn_reflns_limit_h_min -10
_diffrn_reflns_limit_k_max 11
_diffrn_reflns_limit_k_min -11
_diffrn_reflns_limit_l_max 13
_diffrn_reflns_limit_l_min -13
_diffrn_reflns_number 7632
_diffrn_reflns_theta_full 25.00
_diffrn_reflns_theta_max 25.00
_diffrn_reflns_theta_min 3.03
_diffrn_standards_decay_% 0
_diffrn_standards_interval_count 0
_diffrn_standards_interval_time 0
_diffrn_standards_number 0
_exptl_absorpt_coefficient_mu 1.516
_exptl_absorpt_correction_T_max 0.7123
_exptl_absorpt_correction_T_min 0.6762
_exptl_absorpt_correction_type multi-scan
_exptl_absorpt_process_details '(SADABS; Bruker, 1998)'
_exptl_crystal_colour green
_exptl_crystal_density_diffrn 1.725
_exptl_crystal_density_method 'not measured'
_exptl_crystal_description block
_exptl_crystal_F_000 462
_exptl_crystal_size_max 0.28
_exptl_crystal_size_mid 0.26
_exptl_crystal_size_min 0.24
_refine_diff_density_max 0.719
_refine_diff_density_min -0.698
_refine_ls_extinction_method none
_refine_ls_goodness_of_fit_ref 1.083
_refine_ls_hydrogen_treatment constr
_refine_ls_matrix_type full
_refine_ls_number_parameters 244
_refine_ls_number_reflns 3089
_refine_ls_number_restraints 0
_refine_ls_restrained_S_all 1.083
_refine_ls_R_factor_all 0.0417
_refine_ls_R_factor_gt 0.0356
_refine_ls_shift/su_max 0.001
_refine_ls_shift/su_mean 0.000
_refine_ls_structure_factor_coef Fsqd
_refine_ls_weighting_details 'calc w=1/[\s^2^(Fo^2^)+(0.0321P)^2^+0.8111P] where P=(Fo^2^+2Fc^2^)/3'
_refine_ls_weighting_scheme calc
_refine_ls_wR_factor_gt 0.0799
_refine_ls_wR_factor_ref 0.0825
_reflns_number_gt 2767
_reflns_number_total 3089
_reflns_threshold_expression I>2\s(I)
_cod_data_source_file hk2737.cif
_cod_data_source_block I
_cod_depositor_comments
;
The following automatic conversions were performed:
'_exptl_absorpt_correction_type' value 'Multi-Scan' changed to
'multi-scan' according to
'/home/saulius/struct/CIF-dictionaries/cif_core.dic' dictionary named
'cif_core.dic' version 2.4.1 from 2010-06-29.

Automatic conversion script
Id: cif_fix_enum 1527 2010-12-29 10:47:43Z saulius 

The following automatic conversions were performed:

'_exptl_absorpt_correction_type' value 'Multi-Scan' changed to
'multi-scan' according to
/home/saulius/struct/CIF-dictionaries/cif_core.dic dictionary named
'cif_core.dic' version 2.4.1 from 2010-06-29.

Automatic conversion script
Id: cif_fix_values 1715 2011-07-08 13:25:40Z adriana 
;
_cod_database_code 2223419
_cod_database_fobs_code 2223419

loop_
_symmetry_equiv_pos_as_xyz
'x, y, z'
'-x, -y, -z'

loop_
_atom_site_type_symbol
_atom_site_label
_atom_site_fract_x
_atom_site_fract_y
_atom_site_fract_z
_atom_site_U_iso_or_equiv
_atom_site_adp_type
_atom_site_calc_flag
_atom_site_refinement_flags
_atom_site_occupancy
_atom_site_disorder_assembly
_atom_site_disorder_group
Cu Cu1 0.07536(4) 0.21613(4) 0.52609(3) 0.03039(13) Uani d . 1 . .
S S1 -0.01189(13) -0.19206(11) 0.93629(9) 0.0624(3) Uani d . 1 . .
S S2 0.46168(8) 0.25680(7) 0.48652(7) 0.02732(17) Uani d . 1 . .
O O1 0.1924(2) 0.1114(2) 0.6325(2) 0.0383(5) Uani d . 1 . .
O O2 -0.0035(3) -0.0020(3) 0.7417(2) 0.0503(6) Uani d . 1 . .
O O3 0.7573(2) 0.2143(2) 0.5117(2) 0.0394(5) Uani d . 1 . .
O O4 0.9626(2) 0.3236(2) 0.41845(19) 0.0342(5) Uani d . 1 . .
O O1W -0.0550(3) 0.3574(2) 0.6674(2) 0.0419(5) Uani d . 1 . .
H H1WA -0.1223 0.4295 0.6535 0.050 Uiso d R 1 . .
H H1WB -0.0840 0.3276 0.7426 0.050 Uiso d R 1 . .
O O2W 0.1701(2) 0.0527(2) 0.4022(2) 0.0392(5) Uani d . 1 . .
H H2WA 0.1911 -0.0281 0.4364 0.047 Uiso d R 1 . .
H H2WB 0.1169 0.0445 0.3546 0.047 Uiso d R 1 . .
N N1 0.1677(6) -0.2901(4) 1.0612(3) 0.0790(12) Uani d . 1 . .
N N2 0.0307(6) -0.2940(4) 1.0531(3) 0.0850(13) Uani d . 1 . .
N N3 0.3144(3) 0.4182(3) 0.3579(2) 0.0317(6) Uani d . 1 . .
N N4 0.2960(3) 0.3209(3) 0.4435(2) 0.0297(5) Uani d . 1 . .
C C1 0.1326(4) 0.0272(3) 0.7175(3) 0.0338(7) Uani d . 1 . .
C C2 0.2317(4) -0.0441(3) 0.7958(3) 0.0325(7) Uani d . 1 . .
C C3 0.3828(4) -0.0218(4) 0.7812(3) 0.0449(8) Uani d . 1 . .
H H3 0.4279 0.0396 0.7189 0.054 Uiso calc R 1 . .
C C4 0.4696(5) -0.0901(5) 0.8587(4) 0.0679(12) Uani d . 1 . .
H H4 0.5723 -0.0749 0.8461 0.081 Uiso calc R 1 . .
C C5 0.4045(7) -0.1796(5) 0.9534(4) 0.0801(14) Uani d . 1 . .
H H5 0.4615 -0.2231 1.0058 0.096 Uiso calc R 1 . .
C C6 0.2523(6) -0.2038(4) 0.9695(3) 0.0589(11) Uani d . 1 . .
C C7 0.1684(4) -0.1379(3) 0.8911(3) 0.0417(8) Uani d . 1 . .
C C8 0.8229(3) 0.3009(3) 0.4353(3) 0.0280(6) Uani d . 1 . .
C C9 0.7259(3) 0.3865(3) 0.3602(3) 0.0248(6) Uani d . 1 . .
C C10 0.7796(3) 0.4848(3) 0.2697(3) 0.0324(7) Uani d . 1 . .
H H10 0.8837 0.4994 0.2516 0.039 Uiso calc R 1 . .
C C11 0.6799(4) 0.5634(4) 0.2040(3) 0.0417(8) Uani d . 1 . .
H H11 0.7201 0.6279 0.1427 0.050 Uiso calc R 1 . .
C C12 0.5250(4) 0.5467(4) 0.2289(3) 0.0408(8) Uani d . 1 . .
H H12 0.4596 0.5999 0.1861 0.049 Uiso calc R 1 . .
C C13 0.4677(3) 0.4475(3) 0.3204(3) 0.0290(6) Uani d . 1 . .
C C14 0.5674(3) 0.3674(3) 0.3842(2) 0.0235(6) Uani d . 1 . .

loop_
_atom_site_aniso_label
_atom_site_aniso_U_11
_atom_site_aniso_U_22
_atom_site_aniso_U_33
_atom_site_aniso_U_12
_atom_site_aniso_U_13
_atom_site_aniso_U_23
Cu1 0.0250(2) 0.0314(2) 0.0390(2) -0.00883(15) -0.01637(16) 0.01192(16)
S1 0.0723(7) 0.0527(6) 0.0441(5) -0.0254(5) 0.0109(5) -0.0026(4)
S2 0.0229(4) 0.0284(4) 0.0320(4) -0.0074(3) -0.0111(3) 0.0081(3)
O1 0.0362(12) 0.0411(12) 0.0418(12) -0.0105(10) -0.0200(10) 0.0181(10)
O2 0.0419(14) 0.0670(16) 0.0460(14) -0.0204(12) -0.0153(11) 0.0068(12)
O3 0.0299(11) 0.0369(12) 0.0539(14) -0.0090(9) -0.0190(10) 0.0187(11)
O4 0.0251(10) 0.0385(11) 0.0447(12) -0.0079(9) -0.0196(9) 0.0095(10)
O1W 0.0441(13) 0.0423(12) 0.0357(12) 0.0003(10) -0.0170(10) 0.0092(10)
O2W 0.0419(12) 0.0311(11) 0.0498(13) -0.0092(9) -0.0229(11) 0.0104(10)
N1 0.144(4) 0.056(2) 0.0344(18) -0.032(3) -0.024(2) 0.0204(16)
N2 0.134(4) 0.064(2) 0.0390(19) -0.038(3) 0.002(2) 0.0074(17)
N3 0.0251(12) 0.0383(14) 0.0354(14) -0.0095(11) -0.0147(11) 0.0091(11)
N4 0.0234(12) 0.0335(13) 0.0339(13) -0.0091(10) -0.0111(11) 0.0071(11)
C1 0.0348(17) 0.0346(16) 0.0311(16) -0.0053(14) -0.0110(14) -0.0020(13)
C2 0.0415(18) 0.0295(15) 0.0229(14) -0.0044(13) -0.0087(13) 0.0009(12)
C3 0.052(2) 0.047(2) 0.0402(19) -0.0129(16) -0.0223(17) 0.0093(16)
C4 0.070(3) 0.079(3) 0.073(3) -0.018(2) -0.050(2) 0.014(2)
C5 0.122(4) 0.073(3) 0.066(3) -0.020(3) -0.065(3) 0.031(2)
C6 0.098(3) 0.046(2) 0.0348(19) -0.015(2) -0.027(2) 0.0093(17)
C7 0.060(2) 0.0334(16) 0.0248(15) -0.0096(15) -0.0057(15) -0.0015(13)
C8 0.0238(14) 0.0255(14) 0.0340(16) -0.0019(12) -0.0108(12) -0.0004(12)
C9 0.0224(14) 0.0237(14) 0.0277(14) -0.0036(11) -0.0083(12) -0.0030(11)
C10 0.0263(15) 0.0358(16) 0.0359(16) -0.0114(13) -0.0092(13) 0.0048(13)
C11 0.0410(18) 0.0477(19) 0.0409(18) -0.0204(15) -0.0159(15) 0.0224(16)
C12 0.0376(18) 0.0481(19) 0.0421(18) -0.0128(15) -0.0215(15) 0.0221(15)
C13 0.0240(14) 0.0338(15) 0.0323(15) -0.0083(12) -0.0132(13) 0.0060(13)
C14 0.0232(14) 0.0232(13) 0.0234(13) -0.0047(11) -0.0075(11) 0.0003(11)

loop_
_atom_type_symbol
_atom_type_description
_atom_type_scat_dispersion_real
_atom_type_scat_dispersion_imag
_atom_type_scat_source
C C 0.0033 0.0016 'International Tables Vol C Tables 4.2.6.8 and 6.1.1.4'
H H 0.0000 0.0000 'International Tables Vol C Tables 4.2.6.8 and 6.1.1.4'
N N 0.0061 0.0033 'International Tables Vol C Tables 4.2.6.8 and 6.1.1.4'
O O 0.0106 0.0060 'International Tables Vol C Tables 4.2.6.8 and 6.1.1.4'
S S 0.1246 0.1234 'International Tables Vol C Tables 4.2.6.8 and 6.1.1.4'
Cu Cu 0.3201 1.2651 'International Tables Vol C Tables 4.2.6.8 and 6.1.1.4'

loop_
_geom_angle_atom_site_label_1
_geom_angle_atom_site_label_2
_geom_angle_atom_site_label_3
_geom_angle_site_symmetry_1
_geom_angle_site_symmetry_3
_geom_angle
_geom_angle_publ_flag
O4 Cu1 O1 1_455 . 178.57(8) yes
O4 Cu1 O2W 1_455 . 90.50(9) yes
O1 Cu1 O2W . . 89.78(9) yes
O4 Cu1 O1W 1_455 . 90.40(9) yes
O1 Cu1 O1W . . 89.61(9) yes
O2W Cu1 O1W . . 168.13(9) yes
O4 Cu1 N4 1_455 . 93.41(8) yes
O1 Cu1 N4 . . 85.18(8) yes
O2W Cu1 N4 . . 93.52(9) yes
O1W Cu1 N4 . . 98.24(9) yes
N2 S1 C7 . . 92.6(2) ?
N4 S2 C14 . . 91.77(12) ?
C1 O1 Cu1 . . 122.34(19) ?
C8 O4 Cu1 . 1_655 115.52(18) ?
Cu1 O1W H1WA . . 118.0 ?
Cu1 O1W H1WB . . 119.4 ?
H1WA O1W H1WB . . 114.1 ?
Cu1 O2W H2WA . . 112.6 ?
Cu1 O2W H2WB . . 116.3 ?
H2WA O2W H2WB . . 108.7 ?
N2 N1 C6 . . 113.2(4) ?
N1 N2 S1 . . 113.3(3) ?
N4 N3 C13 . . 112.3(2) ?
N3 N4 S2 . . 114.07(18) ?
N3 N4 Cu1 . . 126.89(17) ?
S2 N4 Cu1 . . 118.78(12) ?
O2 C1 O1 . . 125.6(3) ?
O2 C1 C2 . . 116.8(3) ?
O1 C1 C2 . . 117.6(3) ?
C3 C2 C7 . . 117.5(3) ?
C3 C2 C1 . . 123.5(3) ?
C7 C2 C1 . . 118.9(3) ?
C2 C3 C4 . . 121.1(3) ?
C2 C3 H3 . . 119.5 ?
C4 C3 H3 . . 119.5 ?
C5 C4 C3 . . 120.7(4) ?
C5 C4 H4 . . 119.7 ?
C3 C4 H4 . . 119.7 ?
C4 C5 C6 . . 119.1(4) ?
C4 C5 H5 . . 120.5 ?
C6 C5 H5 . . 120.5 ?
C7 C6 C5 . . 119.9(3) ?
C7 C6 N1 . . 113.5(4) ?
C5 C6 N1 . . 126.7(4) ?
C6 C7 C2 . . 121.7(3) ?
C6 C7 S1 . . 107.5(3) ?
C2 C7 S1 . . 130.8(3) ?
O3 C8 O4 . . 125.5(3) ?
O3 C8 C9 . . 116.4(2) ?
O4 C8 C9 . . 118.1(2) ?
C10 C9 C14 . . 117.3(2) ?
C10 C9 C8 . . 124.6(2) ?
C14 C9 C8 . . 118.1(2) ?
C9 C10 C11 . . 121.4(3) ?
C9 C10 H10 . . 119.3 ?
C11 C10 H10 . . 119.3 ?
C12 C11 C10 . . 121.3(3) ?
C12 C11 H11 . . 119.3 ?
C10 C11 H11 . . 119.3 ?
C11 C12 C13 . . 118.4(3) ?
C11 C12 H12 . . 120.8 ?
C13 C12 H12 . . 120.8 ?
N3 C13 C12 . . 126.0(3) ?
N3 C13 C14 . . 113.7(2) ?
C12 C13 C14 . . 120.4(2) ?
C13 C14 C9 . . 121.2(2) ?
C13 C14 S2 . . 108.20(19) ?
C9 C14 S2 . . 130.6(2) ?

loop_
_geom_bond_atom_site_label_1
_geom_bond_atom_site_label_2
_geom_bond_site_symmetry_2
_geom_bond_distance
_geom_bond_publ_flag
Cu1 O4 1_455 1.9405(19) yes
Cu1 O1 . 1.945(2) yes
Cu1 O1W . 1.991(2) yes
Cu1 O2W . 1.980(2) yes
Cu1 N4 . 2.311(2) yes
O1W H1WA . 0.8500 ?
O1W H1WB . 0.8500 ?
O2W H2WA . 0.8500 ?
O2W H2WB . 0.8500 ?
N1 N2 . 1.277(6) ?
N2 S1 . 1.686(4) ?
N3 N4 . 1.292(3) ?
N4 S2 . 1.695(2) ?
C1 O2 . 1.254(4) ?
C1 O1 . 1.265(4) ?
C1 C2 . 1.493(4) ?
C2 C3 . 1.378(4) ?
C2 C7 . 1.405(4) ?
C3 C4 . 1.400(5) ?
C3 H3 . 0.9300 ?
C4 C5 . 1.379(6) ?
C4 H4 . 0.9300 ?
C5 C6 . 1.391(6) ?
C5 H5 . 0.9300 ?
C6 C7 . 1.385(5) ?
C6 N1 . 1.404(5) ?
C7 S1 . 1.717(4) ?
C8 O3 . 1.249(3) ?
C8 O4 . 1.273(3) ?
C8 C9 . 1.497(4) ?
C9 C10 . 1.380(4) ?
C9 C14 . 1.412(4) ?
C10 C11 . 1.412(4) ?
C10 H10 . 0.9300 ?
C11 C12 . 1.371(4) ?
C11 H11 . 0.9300 ?
C12 C13 . 1.401(4) ?
C12 H12 . 0.9300 ?
C13 N3 . 1.388(3) ?
C13 C14 . 1.402(4) ?
C14 S2 . 1.706(3) ?

loop_
_geom_hbond_atom_site_label_D
_geom_hbond_atom_site_label_H
_geom_hbond_atom_site_label_A
_geom_hbond_site_symmetry_A
_geom_hbond_distance_DH
_geom_hbond_distance_HA
_geom_hbond_distance_DA
_geom_hbond_angle_DHA
O1w H1wA N3 2_566 0.85 2.02 2.859(4) 169
O1w H1wB N1 2_557 0.85 2.12 2.957(4) 170
O2w H2wA O3 2_656 0.85 1.84 2.680(3) 172
O2w H2wB O2 2_556 0.85 1.84 2.684(3) 172

loop_
_geom_torsion_atom_site_label_1
_geom_torsion_atom_site_label_2
_geom_torsion_atom_site_label_3
_geom_torsion_atom_site_label_4
_geom_torsion_site_symmetry_1
_geom_torsion_site_symmetry_2
_geom_torsion_site_symmetry_3
_geom_torsion_site_symmetry_4
_geom_torsion
_geom_torsion_publ_flag
O2 C1 C2 C3 . . . . -179.4(3) ?
O1 C1 C2 C3 . . . . 0.7(4) ?
O2 C1 C2 C7 . . . . -0.2(4) ?
O1 C1 C2 C7 . . . . 179.9(3) ?
C7 C2 C3 C4 . . . . -0.1(5) ?
C1 C2 C3 C4 . . . . 179.1(3) ?
C2 C3 C4 C5 . . . . -1.2(6) ?
C3 C4 C5 C6 . . . . 1.4(7) ?
C4 C5 C6 C7 . . . . -0.2(6) ?
C4 C5 C6 N1 . . . . -179.4(4) ?
C5 C6 C7 C2 . . . . -1.1(6) ?
N1 C6 C7 C2 . . . . 178.2(3) ?
C5 C6 C7 S1 . . . . 179.6(3) ?
N1 C6 C7 S1 . . . . -1.1(4) ?
C3 C2 C7 C6 . . . . 1.2(5) ?
C1 C2 C7 C6 . . . . -178.0(3) ?
C3 C2 C7 S1 . . . . -179.6(3) ?
C1 C2 C7 S1 . . . . 1.2(4) ?
O3 C8 C9 C10 . . . . -178.6(3) ?
O4 C8 C9 C10 . . . . 2.8(4) ?
O3 C8 C9 C14 . . . . 2.2(4) ?
O4 C8 C9 C14 . . . . -176.4(2) ?
C14 C9 C10 C11 . . . . 0.3(4) ?
C8 C9 C10 C11 . . . . -179.0(3) ?
C9 C10 C11 C12 . . . . 0.9(5) ?
C10 C11 C12 C13 . . . . -0.9(5) ?
C11 C12 C13 N3 . . . . 179.4(3) ?
C11 C12 C13 C14 . . . . -0.2(5) ?
N3 C13 C14 C9 . . . . -178.2(2) ?
C12 C13 C14 C9 . . . . 1.4(4) ?
N3 C13 C14 S2 . . . . 1.0(3) ?
C12 C13 C14 S2 . . . . -179.3(2) ?
C10 C9 C14 C13 . . . . -1.4(4) ?
C8 C9 C14 C13 . . . . 177.9(2) ?
C10 C9 C14 S2 . . . . 179.5(2) ?
C8 C9 C14 S2 . . . . -1.2(4) ?
C7 C6 N1 N2 . . . . 1.4(5) ?
C5 C6 N1 N2 . . . . -179.3(4) ?
C6 N1 N2 S1 . . . . -1.0(5) ?
C12 C13 N3 N4 . . . . 179.6(3) ?
C14 C13 N3 N4 . . . . -0.8(4) ?
C13 N3 N4 S2 . . . . 0.2(3) ?
C13 N3 N4 Cu1 . . . . -173.94(19) ?
O4 Cu1 N4 N3 1_455 . . . 1.4(2) ?
O1 Cu1 N4 N3 . . . . -178.4(2) ?
O2W Cu1 N4 N3 . . . . 92.1(2) ?
O1W Cu1 N4 N3 . . . . -89.5(2) ?
O4 Cu1 N4 S2 1_455 . . . -172.46(14) ?
O1 Cu1 N4 S2 . . . . 7.74(14) ?
O2W Cu1 N4 S2 . . . . -81.75(14) ?
O1W Cu1 N4 S2 . . . . 96.64(14) ?
O2 C1 O1 Cu1 . . . . 1.9(4) ?
C2 C1 O1 Cu1 . . . . -178.27(19) ?
O2W Cu1 O1 C1 . . . . -90.3(2) ?
O1W Cu1 O1 C1 . . . . 77.8(2) ?
N4 Cu1 O1 C1 . . . . 176.1(2) ?
O3 C8 O4 Cu1 . . . 1_655 -1.8(4) ?
C9 C8 O4 Cu1 . . . 1_655 176.67(18) ?
N1 N2 S1 C7 . . . . 0.3(4) ?
C6 C7 S1 N2 . . . . 0.5(3) ?
C2 C7 S1 N2 . . . . -178.8(3) ?
N3 N4 S2 C14 . . . . 0.4(2) ?
Cu1 N4 S2 C14 . . . . 175.00(14) ?
C13 C14 S2 N4 . . . . -0.8(2) ?
C9 C14 S2 N4 . . . . 178.4(3) ?
